data_1517408
loop_
_publ_author_name
'Lu, Aidang'
'Wang, Jinjin'
'Liu, Tengjiao'
'Han, Jian'
'Li, Yinhui'
'Su, Min'
'Chen, Jianxin'
'Zhang, Hui'
'Wang, Lizhong'
'Wang, Qingmin'

_publ_section_title
;
 Small Changes Result in Large Differences: Discovery of (-)-Incrustoporin
 Derivatives as Novel Antiviral and Antifungal Agents.
;
_journal_issue 35
_journal_name_full 'Journal of agricultural and food chemistry'
_journal_page_first 8799
_journal_page_last 8807
_journal_paper_doi 10.1021/jf503060k
_journal_volume 62
_journal_year 2014
_chemical_absolute_configuration ad
_chemical_formula_sum 'C11 H11 Cl O2'
_chemical_formula_weight 210.65
_chemical_melting_point 312.0(10)
_chemical_name_systematic
; 
 ? 
;
_space_group_IT_number 19
_symmetry_cell_setting orthorhombic
_symmetry_space_group_name_Hall 'P 2ac 2ab'
_symmetry_space_group_name_H-M 'P 21 21 21'
_atom_sites_solution_hydrogens geom
_atom_sites_solution_primary direct
_atom_sites_solution_secondary difmap
_audit_creation_method SHELXL-97
_cell_angle_alpha 90.00
_cell_angle_beta 90.00
_cell_angle_gamma 90.00
_cell_formula_units_Z 4
_cell_length_a 6.1375(12)
_cell_length_b 7.7099(15)
_cell_length_c 20.954(4)
_cell_measurement_reflns_used 3323
_cell_measurement_temperature 113(2)
_cell_measurement_theta_max 27.9103
_cell_measurement_theta_min 1.9438
_cell_volume 991.5(3)
_computing_cell_refinement crystalclear
_computing_data_collection crystalclear
_computing_data_reduction crystalclear
_computing_molecular_graphics 'Bruker SHELXTL'
_computing_publication_material 'Bruker SHELXTL'
_computing_structure_refinement 'SHELXL-97 (Sheldrick, 1997)'
_computing_structure_solution 'SHELXS-97 (Sheldrick, 1990)'
_diffrn_ambient_temperature 113(2)
_diffrn_measured_fraction_theta_full 0.993
_diffrn_measured_fraction_theta_max 0.993
_diffrn_measurement_device_type 'rigaku saturn'
_diffrn_measurement_method '\w scans'
_diffrn_radiation_monochromator confocal
_diffrn_radiation_source 'rotating anode'
_diffrn_radiation_type MoK\a
_diffrn_radiation_wavelength 0.71073
_diffrn_reflns_av_R_equivalents 0.0571
_diffrn_reflns_av_sigmaI/netI 0.0552
_diffrn_reflns_limit_h_max 7
_diffrn_reflns_limit_h_min -7
_diffrn_reflns_limit_k_max 10
_diffrn_reflns_limit_k_min -10
_diffrn_reflns_limit_l_max 27
_diffrn_reflns_limit_l_min -27
_diffrn_reflns_number 10233
_diffrn_reflns_theta_full 27.92
_diffrn_reflns_theta_max 27.92
_diffrn_reflns_theta_min 1.94
_diffrn_standards_decay_% 0
_diffrn_standards_interval_count 0
_diffrn_standards_interval_time 0
_diffrn_standards_number 0
_exptl_absorpt_coefficient_mu 0.354
_exptl_absorpt_correction_T_max 0.9588
_exptl_absorpt_correction_T_min 0.9327
_exptl_absorpt_correction_type multi-scan
_exptl_absorpt_process_details crystalclear
_exptl_crystal_colour colorless
_exptl_crystal_density_diffrn 1.411
_exptl_crystal_density_method 'not measured'
_exptl_crystal_description prism
_exptl_crystal_F_000 440
_exptl_crystal_size_max 0.20
_exptl_crystal_size_mid 0.18
_exptl_crystal_size_min 0.12
_refine_diff_density_max 0.267
_refine_diff_density_min -0.309
_refine_diff_density_rms 0.054
_refine_ls_abs_structure_details 'Flack H D (1983), Acta Cryst. A39, 876-881'
_refine_ls_abs_structure_Flack 0.05(7)
_refine_ls_extinction_coef 0.033(3)
_refine_ls_extinction_expression Fc^*^=kFc[1+0.001xFc^2^\l^3^/sin(2\q)]^-1/4^
_refine_ls_extinction_method SHELXL
_refine_ls_goodness_of_fit_ref 1.062
_refine_ls_hydrogen_treatment constr
_refine_ls_matrix_type full
_refine_ls_number_parameters 129
_refine_ls_number_reflns 2346
_refine_ls_number_restraints 0
_refine_ls_restrained_S_all 1.062
_refine_ls_R_factor_all 0.0422
_refine_ls_R_factor_gt 0.0373
_refine_ls_shift/su_max 0.000
_refine_ls_shift/su_mean 0.000
_refine_ls_structure_factor_coef Fsqd
_refine_ls_weighting_details 'calc w=1/[\s^2^(Fo^2^)+(0.0390P)^2^+0.0293P] where P=(Fo^2^+2Fc^2^)/3'
_refine_ls_weighting_scheme calc
_refine_ls_wR_factor_gt 0.0854
_refine_ls_wR_factor_ref 0.0889
_reflns_number_gt 2137
_reflns_number_total 2346
_reflns_threshold_expression >2sigma(I)
_cod_data_source_file jf503060k_si_002.cif
_cod_data_source_block r140419a1
_cod_depositor_comments
;
The following automatic conversions were performed:

'_chemical_melting_point' value '311-313' was changed to '312.0(10)'
- the average value was taken and precision was
estimated.

'_symmetry_cell_setting' value 'Orthorhombic' changed to
'orthorhombic' according to
/home/saulius/struct/COD-crude-data--automatic-downloads/rss-feeds/ACS/lib/dictionaries/cif_core.dic
dictionary named 'cif_core.dic' version 2.4.2 from
2011-04-26.

'_exptl_absorpt_correction_type' value 'MULTI-SCAN'
changed to 'multi-scan' according to
/home/saulius/struct/COD-crude-data--automatic-downloads/rss-feeds/ACS/lib/dictionaries/cif_core.dic
dictionary named 'cif_core.dic' version 2.4.2 from
2011-04-26.

'_refine_ls_hydrogen_treatment' value 'CONSTR' changed
to 'constr' according to
/home/saulius/struct/COD-crude-data--automatic-downloads/rss-feeds/ACS/lib/dictionaries/cif_core.dic
dictionary named 'cif_core.dic' version 2.4.2 from 2011-04-26.

Automatic conversion script
Id: cif_fix_values 2281 2013-09-26 08:29:07Z andrius 

 Adding full bibliography for 1517408.cif.
;
_cod_original_sg_symbol_H-M P2(1)2(1)2(1)
_cod_database_code 1517408

loop_
_symmetry_equiv_pos_as_xyz
'x, y, z'
'-x+1/2, -y, z+1/2'
'-x, y+1/2, -z+1/2'
'x+1/2, -y+1/2, -z'

loop_
_atom_site_label
_atom_site_type_symbol
_atom_site_fract_x
_atom_site_fract_y
_atom_site_fract_z
_atom_site_U_iso_or_equiv
_atom_site_adp_type
_atom_site_occupancy
_atom_site_symmetry_multiplicity
_atom_site_calc_flag
_atom_site_refinement_flags
Cl1 Cl 0.43530(8) 0.80019(7) 0.17371(2) 0.02730(15) Uani 1 1 d .
O1 O 1.1816(2) 0.69453(17) 0.48422(6) 0.0215(3) Uani 1 1 d .
O2 O 1.2031(2) 0.90842(18) 0.41284(6) 0.0256(3) Uani 1 1 d .
C1 C 1.3178(3) 0.3988(3) 0.49042(9) 0.0288(5) Uani 1 1 d .
H1A H 1.4083 0.4176 0.4525 0.043 Uiso 1 1 calc R
H1B H 1.2750 0.2765 0.4927 0.043 Uiso 1 1 calc R
H1C H 1.4008 0.4297 0.5287 0.043 Uiso 1 1 calc R
C2 C 1.1169(3) 0.5104(2) 0.48634(8) 0.0212(4) Uani 1 1 d .
H2 H 1.0221 0.4893 0.5244 0.025 Uiso 1 1 calc R
C3 C 0.9845(3) 0.4852(2) 0.42525(8) 0.0211(4) Uani 1 1 d .
H3A H 1.0023 0.3662 0.4083 0.025 Uiso 1 1 calc R
H3B H 0.8278 0.5075 0.4329 0.025 Uiso 1 1 calc R
C4 C 1.0804(3) 0.6190(2) 0.37957(8) 0.0188(4) Uani 1 1 d .
H4 H 1.2112 0.5661 0.3588 0.023 Uiso 1 1 calc R
C5 C 1.1594(3) 0.7596(2) 0.42479(8) 0.0183(4) Uani 1 1 d .
C6 C 0.9281(3) 0.6781(2) 0.32740(8) 0.0172(4) Uani 1 1 d .
C7 C 0.7372(3) 0.7675(3) 0.34191(8) 0.0201(4) Uani 1 1 d .
H7 H 0.7104 0.8018 0.3847 0.024 Uiso 1 1 calc R
C8 C 0.5856(3) 0.8073(2) 0.29515(8) 0.0200(4) Uani 1 1 d .
H8 H 0.4559 0.8685 0.3055 0.024 Uiso 1 1 calc R
C9 C 0.6277(3) 0.7555(2) 0.23258(8) 0.0185(4) Uani 1 1 d .
C10 C 0.8162(3) 0.6682(2) 0.21682(8) 0.0198(4) Uani 1 1 d .
H10 H 0.8432 0.6346 0.1739 0.024 Uiso 1 1 calc R
C11 C 0.9661(3) 0.6300(2) 0.26433(8) 0.0192(4) Uani 1 1 d .
H11 H 1.0964 0.5702 0.2537 0.023 Uiso 1 1 calc R

loop_
_atom_site_aniso_label
_atom_site_aniso_U_11
_atom_site_aniso_U_22
_atom_site_aniso_U_33
_atom_site_aniso_U_23
_atom_site_aniso_U_13
_atom_site_aniso_U_12
Cl1 0.0238(3) 0.0341(3) 0.0240(2) 0.0078(2) -0.0063(2) 0.0003(2)
O1 0.0250(7) 0.0213(7) 0.0180(6) 0.0006(5) -0.0024(5) -0.0021(7)
O2 0.0274(8) 0.0227(7) 0.0267(7) 0.0017(6) -0.0039(6) -0.0053(7)
C1 0.0284(12) 0.0298(10) 0.0281(10) 0.0038(9) -0.0066(9) 0.0037(10)
C2 0.0232(11) 0.0202(9) 0.0201(8) 0.0023(8) 0.0021(7) -0.0020(8)
C3 0.0213(10) 0.0217(9) 0.0203(8) 0.0018(7) -0.0021(8) -0.0015(8)
C4 0.0186(10) 0.0192(9) 0.0186(8) 0.0003(7) -0.0002(8) -0.0006(8)
C5 0.0135(9) 0.0244(10) 0.0170(8) 0.0001(7) -0.0007(7) -0.0002(8)
C6 0.0184(9) 0.0170(9) 0.0161(7) 0.0015(7) -0.0017(8) -0.0013(8)
C7 0.0209(10) 0.0232(10) 0.0161(8) -0.0011(7) 0.0012(7) 0.0000(8)
C8 0.0183(10) 0.0188(9) 0.0228(8) 0.0005(7) 0.0026(7) 0.0025(9)
C9 0.0191(10) 0.0160(9) 0.0203(8) 0.0050(7) -0.0043(7) -0.0020(7)
C10 0.0226(10) 0.0218(9) 0.0151(7) 0.0012(7) 0.0015(7) -0.0007(9)
C11 0.0192(10) 0.0174(9) 0.0210(9) 0.0004(7) 0.0033(8) -0.0001(8)

loop_
_atom_type_symbol
_atom_type_description
_atom_type_scat_dispersion_real
_atom_type_scat_dispersion_imag
_atom_type_scat_source
C C 0.0033 0.0016 'International Tables Vol C Tables 4.2.6.8 and 6.1.1.4'
H H 0.0000 0.0000 'International Tables Vol C Tables 4.2.6.8 and 6.1.1.4'
O O 0.0106 0.0060 'International Tables Vol C Tables 4.2.6.8 and 6.1.1.4'
Cl Cl 0.1484 0.1585 'International Tables Vol C Tables 4.2.6.8 and 6.1.1.4'

loop_
_geom_angle_atom_site_label_1
_geom_angle_atom_site_label_2
_geom_angle_atom_site_label_3
_geom_angle
C5 O1 C2 111.01(13)
C2 C1 H1A 109.5
C2 C1 H1B 109.5
H1A C1 H1B 109.5
C2 C1 H1C 109.5
H1A C1 H1C 109.5
H1B C1 H1C 109.5
O1 C2 C1 109.33(16)
O1 C2 C3 103.91(14)
C1 C2 C3 114.23(16)
O1 C2 H2 109.7
C1 C2 H2 109.7
C3 C2 H2 109.7
C4 C3 C2 103.56(15)
C4 C3 H3A 111.0
C2 C3 H3A 111.0
C4 C3 H3B 111.0
C2 C3 H3B 111.0
H3A C3 H3B 109.0
C6 C4 C5 115.75(15)
C6 C4 C3 114.80(16)
C5 C4 C3 102.37(13)
C6 C4 H4 107.8
C5 C4 H4 107.8
C3 C4 H4 107.8
O2 C5 O1 121.57(17)
O2 C5 C4 128.39(17)
O1 C5 C4 110.02(15)
C11 C6 C7 118.67(17)
C11 C6 C4 120.25(16)
C7 C6 C4 120.83(15)
C8 C7 C6 121.35(16)
C8 C7 H7 119.3
C6 C7 H7 119.3
C7 C8 C9 118.47(17)
C7 C8 H8 120.8
C9 C8 H8 120.8
C10 C9 C8 121.36(16)
C10 C9 Cl1 119.73(14)
C8 C9 Cl1 118.91(15)
C9 C10 C11 119.22(16)
C9 C10 H10 120.4
C11 C10 H10 120.4
C10 C11 C6 120.92(18)
C10 C11 H11 119.5
C6 C11 H11 119.5

loop_
_geom_bond_atom_site_label_1
_geom_bond_atom_site_label_2
_geom_bond_distance
Cl1 C9 1.7419(17)
O1 C5 1.350(2)
O1 C2 1.475(2)
O2 C5 1.204(2)
C1 C2 1.506(3)
C1 H1A 0.9800
C1 H1B 0.9800
C1 H1C 0.9800
C2 C3 1.528(2)
C2 H2 1.0000
C3 C4 1.525(2)
C3 H3A 0.9900
C3 H3B 0.9900
C4 C6 1.509(2)
C4 C5 1.519(2)
C4 H4 1.0000
C6 C11 1.392(2)
C6 C7 1.393(3)
C7 C8 1.386(2)
C7 H7 0.9500
C8 C9 1.395(2)
C8 H8 0.9500
C9 C10 1.379(3)
C10 C11 1.387(3)
C10 H10 0.9500
C11 H11 0.9500

loop_
_geom_torsion_atom_site_label_1
_geom_torsion_atom_site_label_2
_geom_torsion_atom_site_label_3
_geom_torsion_atom_site_label_4
_geom_torsion
C5 O1 C2 C1 105.08(17)
C5 O1 C2 C3 -17.26(19)
O1 C2 C3 C4 28.40(18)
C1 C2 C3 C4 -90.64(19)
C2 C3 C4 C6 -154.97(15)
C2 C3 C4 C5 -28.72(19)
C2 O1 C5 O2 179.79(18)
C2 O1 C5 C4 -1.5(2)
C6 C4 C5 O2 -36.2(3)
C3 C4 C5 O2 -161.9(2)
C6 C4 C5 O1 145.18(15)
C3 C4 C5 O1 19.5(2)
C5 C4 C6 C11 130.91(18)
C3 C4 C6 C11 -110.08(19)
C5 C4 C6 C7 -55.0(2)
C3 C4 C6 C7 64.0(2)
C11 C6 C7 C8 0.6(3)
C4 C6 C7 C8 -173.55(18)
C6 C7 C8 C9 0.1(3)
C7 C8 C9 C10 -0.7(3)
C7 C8 C9 Cl1 178.46(15)
C8 C9 C10 C11 0.5(3)
Cl1 C9 C10 C11 -178.60(14)
C9 C10 C11 C6 0.2(3)
C7 C6 C11 C10 -0.8(3)
C4 C6 C11 C10 173.43(16)
